data_4345441
loop_
_publ_author_name
'Parvin, Nasrina'
'Pal, Shiv'
'Khan, Shabana'
'Das, Shubhajit'
'Pati, Swapan K.'
'Roesky, Herbert W.'

_publ_section_title
;
 Unique Approach to Copper(I) Silylene Chalcogenone Complexes.
;
_journal_issue 3
_journal_name_full 'Inorganic chemistry'
_journal_page_first 1706
_journal_page_last 1712
_journal_paper_doi 10.1021/acs.inorgchem.6b02833
_journal_volume 56
_journal_year 2017
_chemical_formula_moiety 'C21 H41 Cl Cu N3 Se Si3'
_chemical_formula_sum 'C21 H41 Cl Cu N3 Se Si3'
_chemical_formula_weight 597.79
_space_group_crystal_system orthorhombic
_space_group_IT_number 61
_space_group_name_Hall '-P 2ac 2ab'
_space_group_name_H-M_alt 'P b c a'
_symmetry_space_group_name_Hall '-P 2ac 2ab'
_symmetry_space_group_name_H-M 'P b c a'
_atom_sites_solution_hydrogens geom
_audit_creation_method SHELXL-2014/7
_cell_angle_alpha 90
_cell_angle_beta 90
_cell_angle_gamma 90
_cell_formula_units_Z 8
_cell_length_a 17.993(2)
_cell_length_b 15.7923(16)
_cell_length_c 19.676(2)
_cell_measurement_reflns_used 9608
_cell_measurement_temperature 100(2)
_cell_measurement_theta_max 26.86
_cell_measurement_theta_min 2.36
_cell_volume 5591.0(10)
_computing_cell_refinement 'Bruker SAINT'
_computing_data_collection 'Bruker APEX2'
_computing_data_reduction 'Bruker SAINT'
_computing_molecular_graphics 'Bruker SHELXTL'
_computing_publication_material 'Bruker SHELXTL'
_computing_structure_refinement 'SHELXL-2014 (Sheldrick 2014)'
_computing_structure_solution 'SHELXS-97 (Sheldrick 2008)'
_diffrn_ambient_temperature 100(2)
_diffrn_measured_fraction_theta_full 1.000
_diffrn_measured_fraction_theta_max 1.000
_diffrn_measurement_device_type 'Bruker APEX-II CCD'
_diffrn_measurement_method '\f and \w scans'
_diffrn_radiation_type MoK\a
_diffrn_radiation_wavelength 0.71073
_diffrn_reflns_av_R_equivalents 0.0902
_diffrn_reflns_av_unetI/netI 0.0392
_diffrn_reflns_Laue_measured_fraction_full 1.000
_diffrn_reflns_Laue_measured_fraction_max 1.000
_diffrn_reflns_limit_h_max 21
_diffrn_reflns_limit_h_min -21
_diffrn_reflns_limit_k_max 18
_diffrn_reflns_limit_k_min -18
_diffrn_reflns_limit_l_max 23
_diffrn_reflns_limit_l_min -23
_diffrn_reflns_number 74361
_diffrn_reflns_point_group_measured_fraction_full 1.000
_diffrn_reflns_point_group_measured_fraction_max 1.000
_diffrn_reflns_theta_full 25.242
_diffrn_reflns_theta_max 25.243
_diffrn_reflns_theta_min 2.264
_exptl_absorpt_coefficient_mu 2.321
_exptl_absorpt_correction_type multi-scan
_exptl_absorpt_process_details 'Sheldrick, G. M. (2012) SADABS. Bruker AXS Inc., Madison, Wisconsin, USA.'
_exptl_crystal_colour colorless
_exptl_crystal_density_diffrn 1.420
_exptl_crystal_description block
_exptl_crystal_F_000 2480
_exptl_crystal_size_max 0.1
_exptl_crystal_size_mid 0.1
_exptl_crystal_size_min 0.1
_exptl_transmission_factor_max 0.7457
_exptl_transmission_factor_min 0.6947
_refine_diff_density_max 0.399
_refine_diff_density_min -0.358
_refine_diff_density_rms 0.080
_refine_ls_extinction_method none
_refine_ls_goodness_of_fit_ref 1.050
_refine_ls_hydrogen_treatment constr
_refine_ls_matrix_type full
_refine_ls_number_parameters 283
_refine_ls_number_reflns 5056
_refine_ls_number_restraints 0
_refine_ls_restrained_S_all 1.050
_refine_ls_R_factor_all 0.0556
_refine_ls_R_factor_gt 0.0322
_refine_ls_shift/su_max 0.001
_refine_ls_shift/su_mean 0.000
_refine_ls_structure_factor_coef Fsqd
_refine_ls_weighting_details 'w=1/[\s^2^(Fo^2^)+(0.0188P)^2^+7.4567P] where P=(Fo^2^+2Fc^2^)/3'
_refine_ls_weighting_scheme calc
_refine_ls_wR_factor_gt 0.0567
_refine_ls_wR_factor_ref 0.0638
_reflns_Friedel_coverage 0.000
_reflns_number_gt 3951
_reflns_number_total 5056
_reflns_threshold_expression 'I > 2\s(I)'
_cod_data_source_file ic6b02833_si_002.cif
_cod_data_source_block NP97_a
_cod_original_cell_volume 5590.9(10)
_cod_database_code 4345441
_shelx_shelxl_version_number 2014/7
_shelx_space_group_comment
;
The symmetry employed for this shelxl refinement is uniquely defined
by the following loop, which should always be used as a source of
symmetry information in preference to the above space-group names.
They are only intended as comments.
;

loop_
_space_group_symop_operation_xyz
'x, y, z'
'-x+1/2, -y, z+1/2'
'-x, y+1/2, -z+1/2'
'x+1/2, -y+1/2, -z'
'-x, -y, -z'
'x-1/2, y, -z-1/2'
'x, -y-1/2, z-1/2'
'-x-1/2, y-1/2, z'

loop_
_atom_site_label
_atom_site_type_symbol
_atom_site_fract_x
_atom_site_fract_y
_atom_site_fract_z
_atom_site_U_iso_or_equiv
_atom_site_adp_type
_atom_site_occupancy
_atom_site_site_symmetry_order
_atom_site_calc_flag
_atom_site_refinement_flags_posn
_atom_site_refinement_flags_adp
Se1 Se 0.71573(2) 0.43531(2) 0.71205(2) 0.01820(8) Uani 1 1 d . .
Cu1 Cu 0.65491(2) 0.39458(2) 0.80593(2) 0.01934(10) Uani 1 1 d . .
Si1 Si 0.65020(4) 0.54794(5) 0.68698(4) 0.00920(17) Uani 1 1 d . .
Si3 Si 0.70734(4) 0.52092(5) 0.54433(4) 0.01243(18) Uani 1 1 d . .
Si2 Si 0.62330(5) 0.68226(5) 0.57758(4) 0.01572(19) Uani 1 1 d . .
Cl1 Cl 0.60399(5) 0.34482(7) 0.89297(5) 0.0508(3) Uani 1 1 d . .
N1 N 0.64746(12) 0.62491(13) 0.75498(11) 0.0092(5) Uani 1 1 d . .
N2 N 0.55608(12) 0.54910(13) 0.72099(11) 0.0113(5) Uani 1 1 d . .
N3 N 0.66145(12) 0.58483(13) 0.60680(11) 0.0105(5) Uani 1 1 d . .
C1 C 0.57687(15) 0.60417(16) 0.76907(14) 0.0103(6) Uani 1 1 d . .
C2 C 0.53048(15) 0.63377(17) 0.82656(14) 0.0131(6) Uani 1 1 d . .
C3 C 0.47876(16) 0.69778(18) 0.81657(15) 0.0172(7) Uani 1 1 d . .
H3 H 0.4751 0.7242 0.7745 0.021 Uiso 1 1 calc R U
C4 C 0.70340(15) 0.67406(17) 0.79458(14) 0.0129(6) Uani 1 1 d . .
C5 C 0.53622(16) 0.59455(18) 0.88976(14) 0.0171(7) Uani 1 1 d . .
H5 H 0.5705 0.5514 0.8967 0.021 Uiso 1 1 calc R U
C6 C 0.48398(15) 0.50556(18) 0.70836(15) 0.0162(7) Uani 1 1 d . .
C7 C 0.65598(17) 0.42020(17) 0.53199(15) 0.0187(7) Uani 1 1 d . .
H7A H 0.6539 0.3899 0.5743 0.028 Uiso 1 1 calc R U
H7B H 0.6811 0.3863 0.4986 0.028 Uiso 1 1 calc R U
H7C H 0.6064 0.4323 0.5167 0.028 Uiso 1 1 calc R U
C8 C 0.67172(16) 0.75753(18) 0.82064(15) 0.0184(7) Uani 1 1 d . .
H8A H 0.6528 0.7899 0.7831 0.028 Uiso 1 1 calc R U
H8B H 0.7102 0.7890 0.8431 0.028 Uiso 1 1 calc R U
H8C H 0.6322 0.7462 0.8521 0.028 Uiso 1 1 calc R U
C9 C 0.76659(15) 0.69120(18) 0.74487(14) 0.0161(7) Uani 1 1 d . .
H9A H 0.7483 0.7241 0.7074 0.024 Uiso 1 1 calc R U
H9B H 0.7859 0.6384 0.7283 0.024 Uiso 1 1 calc R U
H9C H 0.8054 0.7218 0.7676 0.024 Uiso 1 1 calc R U
C10 C 0.43250(17) 0.72226(18) 0.86943(16) 0.0214(7) Uani 1 1 d . .
H10 H 0.3973 0.7645 0.8626 0.026 Uiso 1 1 calc R U
C11 C 0.49031(17) 0.62051(19) 0.94215(15) 0.0221(7) Uani 1 1 d . .
H11 H 0.4942 0.5950 0.9846 0.026 Uiso 1 1 calc R U
C12 C 0.80701(16) 0.50464(19) 0.56563(16) 0.0218(7) Uani 1 1 d . .
H12A H 0.8274 0.5563 0.5833 0.033 Uiso 1 1 calc R U
H12B H 0.8337 0.4884 0.5254 0.033 Uiso 1 1 calc R U
H12C H 0.8114 0.4608 0.5992 0.033 Uiso 1 1 calc R U
C13 C 0.43868(17) 0.68408(19) 0.93184(17) 0.0243(8) Uani 1 1 d . .
H13 H 0.4080 0.7010 0.9674 0.029 Uiso 1 1 calc R U
C14 C 0.57777(19) 0.74602(19) 0.64506(16) 0.0260(8) Uani 1 1 d . .
H14A H 0.5393 0.7131 0.6662 0.039 Uiso 1 1 calc R U
H14B H 0.5565 0.7961 0.6253 0.039 Uiso 1 1 calc R U
H14C H 0.6140 0.7619 0.6786 0.039 Uiso 1 1 calc R U
C15 C 0.69867(19) 0.75176(19) 0.54440(17) 0.0301(8) Uani 1 1 d . .
H15A H 0.7295 0.7701 0.5814 0.045 Uiso 1 1 calc R U
H15B H 0.6771 0.8002 0.5225 0.045 Uiso 1 1 calc R U
H15C H 0.7282 0.7208 0.5122 0.045 Uiso 1 1 calc R U
C16 C 0.73166(16) 0.62121(19) 0.85385(14) 0.0195(7) Uani 1 1 d . .
H16A H 0.7723 0.6500 0.8754 0.029 Uiso 1 1 calc R U
H16B H 0.7483 0.5672 0.8374 0.029 Uiso 1 1 calc R U
H16C H 0.6923 0.6131 0.8861 0.029 Uiso 1 1 calc R U
C17 C 0.54910(17) 0.6595(2) 0.51348(15) 0.0276(8) Uani 1 1 d . .
H17A H 0.5454 0.5994 0.5067 0.041 Uiso 1 1 calc R U
H17B H 0.5615 0.6863 0.4712 0.041 Uiso 1 1 calc R U
H17C H 0.5024 0.6809 0.5296 0.041 Uiso 1 1 calc R U
C18 C 0.70776(19) 0.5721(2) 0.45899(14) 0.0271(8) Uani 1 1 d . .
H18A H 0.6589 0.5929 0.4488 0.041 Uiso 1 1 calc R U
H18B H 0.7222 0.5314 0.4253 0.041 Uiso 1 1 calc R U
H18C H 0.7424 0.6184 0.4590 0.041 Uiso 1 1 calc R U
C19 C 0.50159(18) 0.4322(2) 0.66170(18) 0.0320(9) Uani 1 1 d . .
H19A H 0.5233 0.4533 0.6205 0.048 Uiso 1 1 calc R U
H19B H 0.4567 0.4021 0.6513 0.048 Uiso 1 1 calc R U
H19C H 0.5360 0.3947 0.6837 0.048 Uiso 1 1 calc R U
C20 C 0.43120(18) 0.5658(2) 0.6725(2) 0.0389(10) Uani 1 1 d . .
H20A H 0.4205 0.6130 0.7017 0.058 Uiso 1 1 calc R U
H20B H 0.3859 0.5367 0.6617 0.058 Uiso 1 1 calc R U
H20C H 0.4539 0.5859 0.6313 0.058 Uiso 1 1 calc R U
C21 C 0.44917(19) 0.4724(2) 0.77326(17) 0.0379(10) Uani 1 1 d . .
H21A H 0.4846 0.4379 0.7971 0.057 Uiso 1 1 calc R U
H21B H 0.4062 0.4390 0.7623 0.057 Uiso 1 1 calc R U
H21C H 0.4347 0.5191 0.8015 0.057 Uiso 1 1 calc R U

loop_
_atom_site_aniso_label
_atom_site_aniso_U_11
_atom_site_aniso_U_22
_atom_site_aniso_U_33
_atom_site_aniso_U_23
_atom_site_aniso_U_13
_atom_site_aniso_U_12
Se1 0.02104(16) 0.01606(15) 0.01749(16) 0.00589(13) 0.00596(14) 0.01072(14)
Cu1 0.0204(2) 0.0221(2) 0.0155(2) 0.00386(16) 0.00229(16) 0.00139(17)
Si1 0.0089(4) 0.0084(4) 0.0104(4) 0.0000(3) 0.0007(3) 0.0016(3)
Si3 0.0143(4) 0.0114(4) 0.0116(4) -0.0006(3) 0.0031(3) -0.0008(3)
Si2 0.0233(5) 0.0115(4) 0.0123(4) 0.0017(3) -0.0020(4) 0.0046(4)
Cl1 0.0348(6) 0.0900(8) 0.0276(5) 0.0242(5) 0.0063(4) -0.0138(5)
N1 0.0087(12) 0.0099(11) 0.0091(12) -0.0006(9) 0.0004(10) 0.0004(10)
N2 0.0099(12) 0.0095(12) 0.0144(13) -0.0021(10) 0.0030(10) 0.0002(10)
N3 0.0112(12) 0.0088(12) 0.0115(12) -0.0006(9) -0.0013(10) 0.0023(10)
C1 0.0118(15) 0.0065(14) 0.0127(15) 0.0024(12) -0.0016(12) 0.0032(12)
C2 0.0101(15) 0.0137(15) 0.0156(16) -0.0051(12) 0.0043(12) -0.0060(12)
C3 0.0181(16) 0.0137(15) 0.0199(17) -0.0037(13) 0.0034(13) -0.0017(13)
C4 0.0100(15) 0.0159(15) 0.0127(15) -0.0035(12) -0.0027(12) -0.0038(12)
C5 0.0152(16) 0.0182(16) 0.0180(17) -0.0019(13) 0.0014(13) -0.0043(13)
C6 0.0096(15) 0.0159(15) 0.0231(17) -0.0065(13) 0.0034(13) -0.0037(12)
C7 0.0190(16) 0.0184(16) 0.0187(17) -0.0069(13) 0.0064(14) -0.0025(14)
C8 0.0167(17) 0.0185(16) 0.0202(17) -0.0055(13) 0.0005(13) -0.0026(13)
C9 0.0130(16) 0.0193(16) 0.0162(16) -0.0029(13) 0.0006(12) -0.0054(13)
C10 0.0190(17) 0.0120(16) 0.033(2) -0.0099(15) 0.0095(15) -0.0010(13)
C11 0.0245(18) 0.0264(18) 0.0153(17) -0.0036(14) 0.0054(14) -0.0120(15)
C12 0.0150(17) 0.0244(18) 0.0259(18) -0.0044(14) 0.0077(14) -0.0020(13)
C13 0.0204(18) 0.0226(18) 0.030(2) -0.0158(16) 0.0149(15) -0.0102(15)
C14 0.039(2) 0.0163(17) 0.0228(18) 0.0001(14) -0.0047(15) 0.0159(15)
C15 0.049(2) 0.0157(17) 0.0258(19) 0.0025(14) 0.0035(17) -0.0051(17)
C16 0.0164(17) 0.0279(18) 0.0142(16) 0.0011(14) -0.0035(13) -0.0022(13)
C17 0.029(2) 0.035(2) 0.0195(18) 0.0016(15) -0.0077(15) 0.0139(16)
C18 0.043(2) 0.0241(18) 0.0145(16) -0.0013(14) 0.0087(15) 0.0052(17)
C19 0.0167(17) 0.0311(19) 0.048(2) -0.0256(17) 0.0077(16) -0.0087(16)
C20 0.0215(19) 0.032(2) 0.063(3) -0.0096(19) -0.0183(18) 0.0004(16)
C21 0.029(2) 0.049(2) 0.036(2) -0.0074(18) 0.0082(17) -0.0270(18)

loop_
_atom_type_symbol
_atom_type_description
_atom_type_scat_dispersion_real
_atom_type_scat_dispersion_imag
_atom_type_scat_source
C C 0.0033 0.0016 'International Tables Vol C Tables 4.2.6.8 and 6.1.1.4'
H H 0.0000 0.0000 'International Tables Vol C Tables 4.2.6.8 and 6.1.1.4'
N N 0.0061 0.0033 'International Tables Vol C Tables 4.2.6.8 and 6.1.1.4'
Si Si 0.0817 0.0704 'International Tables Vol C Tables 4.2.6.8 and 6.1.1.4'
Cl Cl 0.1484 0.1585 'International Tables Vol C Tables 4.2.6.8 and 6.1.1.4'
Cu Cu 0.3201 1.2651 'International Tables Vol C Tables 4.2.6.8 and 6.1.1.4'
Se Se -0.0929 2.2259 'International Tables Vol C Tables 4.2.6.8 and 6.1.1.4'

loop_
_geom_angle_atom_site_label_1
_geom_angle_atom_site_label_2
_geom_angle_atom_site_label_3
_geom_angle
Si1 Se1 Cu1 98.96(2)
Cl1 Cu1 Se1 174.15(4)
N3 Si1 N1 117.46(11)
N3 Si1 N2 116.74(11)
N1 Si1 N2 72.30(10)
N3 Si1 Se1 115.14(8)
N1 Si1 Se1 113.20(8)
N2 Si1 Se1 115.22(8)
N3 Si1 C1 126.76(10)
N1 Si1 C1 36.25(10)
N2 Si1 C1 36.18(10)
Se1 Si1 C1 118.10(7)
N3 Si3 C7 110.06(12)
N3 Si3 C12 111.57(12)
C7 Si3 C12 113.04(14)
N3 Si3 C18 112.06(12)
C7 Si3 C18 104.83(14)
C12 Si3 C18 105.02(15)
N3 Si2 C14 114.07(12)
N3 Si2 C15 109.99(13)
C14 Si2 C15 104.61(15)
N3 Si2 C17 109.05(13)
C14 Si2 C17 105.75(15)
C15 Si2 C17 113.36(15)
C1 N1 C4 131.2(2)
C1 N1 Si1 90.83(16)
C4 N1 Si1 135.91(18)
C1 N2 C6 131.4(2)
C1 N2 Si1 90.36(17)
C6 N2 Si1 138.09(18)
Si1 N3 Si2 123.51(13)
Si1 N3 Si3 120.02(12)
Si2 N3 Si3 116.28(12)
N2 C1 N1 106.1(2)
N2 C1 C2 126.0(2)
N1 C1 C2 127.9(2)
N2 C1 Si1 53.45(13)
N1 C1 Si1 52.91(13)
C2 C1 Si1 174.6(2)
C3 C2 C5 120.0(3)
C3 C2 C1 120.0(3)
C5 C2 C1 120.0(3)
C10 C3 C2 119.9(3)
C10 C3 H3 120.0
C2 C3 H3 120.0
N1 C4 C16 109.9(2)
N1 C4 C9 105.1(2)
C16 C4 C9 109.9(2)
N1 C4 C8 111.9(2)
C16 C4 C8 110.0(2)
C9 C4 C8 109.9(2)
C11 C5 C2 119.3(3)
C11 C5 H5 120.4
C2 C5 H5 120.4
N2 C6 C19 105.8(2)
N2 C6 C21 112.3(2)
C19 C6 C21 109.5(3)
N2 C6 C20 109.4(2)
C19 C6 C20 109.2(3)
C21 C6 C20 110.5(3)
Si3 C7 H7A 109.5
Si3 C7 H7B 109.5
H7A C7 H7B 109.5
Si3 C7 H7C 109.5
H7A C7 H7C 109.5
H7B C7 H7C 109.5
C4 C8 H8A 109.5
C4 C8 H8B 109.5
H8A C8 H8B 109.5
C4 C8 H8C 109.5
H8A C8 H8C 109.5
H8B C8 H8C 109.5
C4 C9 H9A 109.5
C4 C9 H9B 109.5
H9A C9 H9B 109.5
C4 C9 H9C 109.5
H9A C9 H9C 109.5
H9B C9 H9C 109.5
C13 C10 C3 120.0(3)
C13 C10 H10 120.0
C3 C10 H10 120.0
C13 C11 C5 120.5(3)
C13 C11 H11 119.8
C5 C11 H11 119.8
Si3 C12 H12A 109.5
Si3 C12 H12B 109.5
H12A C12 H12B 109.5
Si3 C12 H12C 109.5
H12A C12 H12C 109.5
H12B C12 H12C 109.5
C10 C13 C11 120.3(3)
C10 C13 H13 119.8
C11 C13 H13 119.8
Si2 C14 H14A 109.5
Si2 C14 H14B 109.5
H14A C14 H14B 109.5
Si2 C14 H14C 109.5
H14A C14 H14C 109.5
H14B C14 H14C 109.5
Si2 C15 H15A 109.5
Si2 C15 H15B 109.5
H15A C15 H15B 109.5
Si2 C15 H15C 109.5
H15A C15 H15C 109.5
H15B C15 H15C 109.5
C4 C16 H16A 109.5
C4 C16 H16B 109.5
H16A C16 H16B 109.5
C4 C16 H16C 109.5
H16A C16 H16C 109.5
H16B C16 H16C 109.5
Si2 C17 H17A 109.5
Si2 C17 H17B 109.5
H17A C17 H17B 109.5
Si2 C17 H17C 109.5
H17A C17 H17C 109.5
H17B C17 H17C 109.5
Si3 C18 H18A 109.5
Si3 C18 H18B 109.5
H18A C18 H18B 109.5
Si3 C18 H18C 109.5
H18A C18 H18C 109.5
H18B C18 H18C 109.5
C6 C19 H19A 109.5
C6 C19 H19B 109.5
H19A C19 H19B 109.5
C6 C19 H19C 109.5
H19A C19 H19C 109.5
H19B C19 H19C 109.5
C6 C20 H20A 109.5
C6 C20 H20B 109.5
H20A C20 H20B 109.5
C6 C20 H20C 109.5
H20A C20 H20C 109.5
H20B C20 H20C 109.5
C6 C21 H21A 109.5
C6 C21 H21B 109.5
H21A C21 H21B 109.5
C6 C21 H21C 109.5
H21A C21 H21C 109.5
H21B C21 H21C 109.5

loop_
_geom_bond_atom_site_label_1
_geom_bond_atom_site_label_2
_geom_bond_distance
Se1 Si1 2.1903(8)
Se1 Cu1 2.2412(5)
Cu1 Cl1 2.0953(9)
Si1 N3 1.694(2)
Si1 N1 1.808(2)
Si1 N2 1.821(2)
Si1 C1 2.267(3)
Si3 N3 1.792(2)
Si3 C7 1.856(3)
Si3 C12 1.859(3)
Si3 C18 1.863(3)
Si2 N3 1.780(2)
Si2 C14 1.857(3)
Si2 C15 1.863(3)
Si2 C17 1.872(3)
N1 C1 1.341(3)
N1 C4 1.491(3)
N2 C1 1.338(3)
N2 C6 1.489(3)
C1 C2 1.482(4)
C2 C3 1.388(4)
C2 C5 1.393(4)
C3 C10 1.387(4)
C3 H3 0.9300
C4 C16 1.522(4)
C4 C9 1.524(4)
C4 C8 1.525(4)
C5 C11 1.383(4)
C5 H5 0.9300
C6 C19 1.512(4)
C6 C21 1.516(4)
C6 C20 1.519(4)
C7 H7A 0.9600
C7 H7B 0.9600
C7 H7C 0.9600
C8 H8A 0.9600
C8 H8B 0.9600
C8 H8C 0.9600
C9 H9A 0.9600
C9 H9B 0.9600
C9 H9C 0.9600
C10 C13 1.372(4)
C10 H10 0.9300
C11 C13 1.383(4)
C11 H11 0.9300
C12 H12A 0.9600
C12 H12B 0.9600
C12 H12C 0.9600
C13 H13 0.9300
C14 H14A 0.9600
C14 H14B 0.9600
C14 H14C 0.9600
C15 H15A 0.9600
C15 H15B 0.9600
C15 H15C 0.9600
C16 H16A 0.9600
C16 H16B 0.9600
C16 H16C 0.9600
C17 H17A 0.9600
C17 H17B 0.9600
C17 H17C 0.9600
C18 H18A 0.9600
C18 H18B 0.9600
C18 H18C 0.9600
C19 H19A 0.9600
C19 H19B 0.9600
C19 H19C 0.9600
C20 H20A 0.9600
C20 H20B 0.9600
C20 H20C 0.9600
C21 H21A 0.9600
C21 H21B 0.9600
C21 H21C 0.9600
